data_7134182
loop_
_publ_author_name
'Watanabe, Kosuke'
'Toya, Teruki'
'Toyota, Yuto'
'Kobayashi, Yoichi'
'Usuba, Junichi'
'Hijikata, Yuh'
'Matsuda, Ryotaro'
'Nishimura, Katsuyuki'
'Sugiyama, Haruki'
'Segawa, Yasutomo'

_publ_section_title
;
 Synthesis of fully fused tetrapyrazinoporphyrazine polymers bearing
 three-dimensional structures controlled by steric repulsion
;
_journal_name_full 'Chemical Communications'
_journal_paper_doi 10.1039/D4CC06293K
_journal_year 2025
_chemical_formula_moiety 'C40 H42 N10'
_chemical_formula_sum 'C40 H42 N10'
_chemical_formula_weight 662.83
_space_group_crystal_system monoclinic
_space_group_IT_number 14
_space_group_name_Hall '-P 2ybc'
_space_group_name_H-M_alt 'P 1 21/c 1'
_atom_sites_solution_hydrogens geom
_atom_sites_solution_primary iterative
_audit_creation_date 2024-05-22
_audit_creation_method
;
Olex2 1.3
(compiled 2020.11.12 svn.r5f609507 for OlexSys, GUI svn.r6408)
;
_audit_update_record
;
2024-11-15 deposited with the CCDC.	2025-01-16 downloaded from the CCDC.
;
_cell_angle_alpha 90
_cell_angle_beta 108.561(5)
_cell_angle_gamma 90
_cell_formula_units_Z 2
_cell_length_a 17.1684(8)
_cell_length_b 9.2231(4)
_cell_length_c 12.1013(6)
_cell_measurement_reflns_used 4816
_cell_measurement_temperature 143
_cell_measurement_theta_max 31.2280
_cell_measurement_theta_min 2.8440
_cell_volume 1816.52(16)
_computing_cell_refinement 'CrysAlisPro 1.171.39.43c (Rigaku OD, 2018)'
_computing_data_collection 'CrysAlisPro 1.171.39.43c (Rigaku OD, 2018)'
_computing_data_reduction 'CrysAlisPro 1.171.39.43c (Rigaku OD, 2018)'
_computing_molecular_graphics 'Olex2 1.3 (Dolomanov et al., 2009)'
_computing_publication_material 'Olex2 1.3 (Dolomanov et al., 2009)'
_computing_structure_refinement 'SHELXL 2018/3 (Sheldrick, 2015)'
_computing_structure_solution 'olex2.solve 1.3 (Bourhis et al., 2015)'
_diffrn_ambient_temperature 143.0
_diffrn_detector_type HyPix
_diffrn_measured_fraction_theta_full 0.999
_diffrn_measured_fraction_theta_max 0.850
_diffrn_measurement_details
;
List of Runs (angles in degrees, time in seconds):

  # Type    Start    End  Width  t~exp~   \w     \q     \k     \f   Frames
#--------------------------------------------------------------------------
  1  \w    -15.00  84.00   0.50  190.00    --   12.51  77.00 -60.00  198
  2  \w     16.00  42.00   0.50  190.00    --   12.51  57.00 -90.00   52
  3  \w     39.00  81.00   0.50  190.00    --   12.51 179.00-150.00   84
  4  \w     40.00  91.00   0.50  190.00    --   12.51 179.00  30.00  102
  5  \w     39.00  72.00   0.50  190.00    --   12.51 179.00  60.00   66
  6  \w    -56.00 -31.00   0.50  190.00    --  -11.11 109.00-149.00   50
  7  \w      7.00  57.00   0.50  190.00    --   12.51-109.00 114.00  100
  8  \w      3.00  52.00   0.50  190.00    --   12.51 -99.00-150.00   98
  9  \w    -74.00 -49.00   0.50  190.00    --  -11.11 179.00 -90.00   50
;
_diffrn_measurement_device 'four-circle diffractometer'
_diffrn_measurement_device_type 'ROD, Synergy Custom system, HyPix'
_diffrn_measurement_method '\w scans'
_diffrn_radiation_type MoK\a
_diffrn_radiation_wavelength 0.71073
_diffrn_reflns_av_R_equivalents 0.0618
_diffrn_reflns_av_unetI/netI 0.0778
_diffrn_reflns_Laue_measured_fraction_full 0.999
_diffrn_reflns_Laue_measured_fraction_max 0.850
_diffrn_reflns_limit_h_max 24
_diffrn_reflns_limit_h_min -25
_diffrn_reflns_limit_k_max 12
_diffrn_reflns_limit_k_min -12
_diffrn_reflns_limit_l_max 17
_diffrn_reflns_limit_l_min -17
_diffrn_reflns_number 20618
_diffrn_reflns_point_group_measured_fraction_full 0.999
_diffrn_reflns_point_group_measured_fraction_max 0.850
_diffrn_reflns_theta_full 25.000
_diffrn_reflns_theta_max 31.286
_diffrn_reflns_theta_min 2.503
_exptl_absorpt_coefficient_mu 0.075
_exptl_absorpt_correction_T_max 1.00000
_exptl_absorpt_correction_T_min 0.83010
_exptl_absorpt_correction_type multi-scan
_exptl_absorpt_process_details
;
CrysAlisPro 1.171.39.43c (Rigaku Oxford Diffraction, 2018)
Empirical absorption correction using spherical harmonics,
 implemented in SCALE3 ABSPACK scaling algorithm.
;
_exptl_crystal_colour yellow
_exptl_crystal_colour_primary yellow
_exptl_crystal_density_diffrn 1.212
_exptl_crystal_description plate
_exptl_crystal_F_000 704
_exptl_crystal_size_max 0.1
_exptl_crystal_size_mid 0.05
_exptl_crystal_size_min 0.01
_refine_diff_density_max 0.341
_refine_diff_density_min -0.268
_refine_diff_density_rms 0.055
_refine_ls_extinction_method none
_refine_ls_goodness_of_fit_ref 1.034
_refine_ls_hydrogen_treatment constr
_refine_ls_matrix_type full
_refine_ls_number_parameters 232
_refine_ls_number_reflns 5050
_refine_ls_number_restraints 0
_refine_ls_restrained_S_all 1.034
_refine_ls_R_factor_all 0.1199
_refine_ls_R_factor_gt 0.0587
_refine_ls_shift/su_max 0.000
_refine_ls_shift/su_mean 0.000
_refine_ls_structure_factor_coef Fsqd
_refine_ls_weighting_details 'w=1/[\s^2^(Fo^2^)+(0.0726P)^2^+0.1648P] where P=(Fo^2^+2Fc^2^)/3'
_refine_ls_weighting_scheme calc
_refine_ls_wR_factor_gt 0.1317
_refine_ls_wR_factor_ref 0.1529
_reflns_Friedel_coverage 0.000
_reflns_number_gt 2952
_reflns_number_total 5050
_reflns_threshold_expression 'I > 2\s(I)'
_cod_data_source_file d4cc06293k3.cif
_cod_data_source_block 3c
_cod_database_code 7134182
_shelx_shelxl_version_number 2018/3
_shelx_space_group_comment
;
The symmetry employed for this shelxl refinement is uniquely defined
by the following loop, which should always be used as a source of
symmetry information in preference to the above space-group names.
They are only intended as comments.
;
_olex2_refinement_description
;
1. Fixed Uiso
 At 1.2 times of:
  All C(H) groups
 At 1.5 times of:
  All C(H,H,H) groups
2.a Aromatic/amide H refined with riding coordinates:
 C8(H8), C14(H14), C20(H20)
2.b Idealised Me refined as rotating group:
 C18(H18A,H18B,H18C), C11(H11A,H11B,H11C), C13(H13A,H13B,H13C), C19(H19A,H19B,
 H19C), C12(H12A,H12B,H12C), C17(H17A,H17B,H17C)
;
_olex2_submission_special_instructions 'No special instructions were received'
_oxdiff_exptl_absorpt_empirical_details
;
Empirical correction (ABSPACK) includes:
- Absorption correction using spherical harmonics
- Frame scaling
;

loop_
_space_group_symop_operation_xyz
'x, y, z'
'-x, y+1/2, -z+1/2'
'-x, -y, -z'
'x, -y-1/2, z-1/2'

loop_
_atom_site_label
_atom_site_type_symbol
_atom_site_fract_x
_atom_site_fract_y
_atom_site_fract_z
_atom_site_U_iso_or_equiv
_atom_site_adp_type
_atom_site_occupancy
_atom_site_site_symmetry_order
_atom_site_calc_flag
_atom_site_refinement_flags_posn
_atom_site_refinement_flags_adp
_atom_site_refinement_flags_occupancy
_atom_site_disorder_assembly
_atom_site_disorder_group
N4 N 0.41656(8) 0.24849(16) 0.43086(12) 0.0228(3) Uani 1 1 d . . . . .
N22 N 0.42518(8) 0.70959(16) 0.58573(12) 0.0243(3) Uani 1 1 d . . . . .
N6 N 0.41804(8) 0.48483(15) 0.49819(12) 0.0218(3) Uani 1 1 d . . . . .
N1 N 0.38931(10) -0.1086(2) 0.33819(15) 0.0393(4) Uani 1 1 d . . . . .
C3 C 0.45509(9) 0.14498(19) 0.38840(14) 0.0224(4) Uani 1 1 d . . . . .
C23 C 0.46797(10) 0.83222(19) 0.62233(15) 0.0245(4) Uani 1 1 d . . . . .
N25 N 0.40263(10) 1.0370(2) 0.70981(17) 0.0472(5) Uani 1 1 d . . . . .
C2 C 0.41597(11) 0.0061(2) 0.35909(15) 0.0274(4) Uani 1 1 d . . . . .
C5 C 0.45633(9) 0.37113(18) 0.46180(14) 0.0203(4) Uani 1 1 d . . . . .
C15 C 0.19772(9) 0.58438(18) 0.37613(14) 0.0214(4) Uani 1 1 d . . . . .
C9 C 0.21233(9) 0.39799(18) 0.52639(14) 0.0205(4) Uani 1 1 d . . . . .
C21 C 0.46103(9) 0.61028(19) 0.54112(14) 0.0208(4) Uani 1 1 d . . . . .
C8 C 0.29670(9) 0.39358(19) 0.54390(14) 0.0213(4) Uani 1 1 d . . . . .
H8 H 0.331160 0.329681 0.599999 0.026 Uiso 1 1 calc R U . . .
C16 C 0.14280(10) 0.69185(19) 0.28933(15) 0.0261(4) Uani 1 1 d . . . . .
C14 C 0.16523(9) 0.49497(18) 0.44382(15) 0.0218(4) Uani 1 1 d . . . . .
H14 H 0.108018 0.500672 0.432929 0.026 Uiso 1 1 calc R U . . .
C24 C 0.42999(11) 0.9438(2) 0.67136(17) 0.0314(4) Uani 1 1 d . . . . .
C20 C 0.28193(9) 0.57654(18) 0.39491(14) 0.0215(4) Uani 1 1 d . . . . .
H20 H 0.306529 0.634935 0.350460 0.026 Uiso 1 1 calc R U . . .
C7 C 0.32939(9) 0.48328(19) 0.47862(14) 0.0214(4) Uani 1 1 d . . . . .
C10 C 0.17438(10) 0.29280(19) 0.59244(16) 0.0246(4) Uani 1 1 d . . . . .
C18 C 0.18316(12) 0.7465(2) 0.20151(17) 0.0352(5) Uani 1 1 d . . . . .
H18A H 0.233005 0.800986 0.242520 0.053 Uiso 1 1 calc R U . . .
H18B H 0.144804 0.809890 0.144628 0.053 Uiso 1 1 calc R U . . .
H18C H 0.197577 0.663808 0.161042 0.053 Uiso 1 1 calc R U . . .
C11 C 0.22445(12) 0.2870(2) 0.72185(17) 0.0381(5) Uani 1 1 d . . . . .
H11A H 0.279575 0.249754 0.730751 0.057 Uiso 1 1 calc R U . . .
H11B H 0.197122 0.222867 0.762590 0.057 Uiso 1 1 calc R U . . .
H11C H 0.228750 0.384670 0.755155 0.057 Uiso 1 1 calc R U . . .
C13 C 0.08575(11) 0.3335(2) 0.58268(18) 0.0326(4) Uani 1 1 d . . . . .
H13A H 0.084487 0.432835 0.610889 0.049 Uiso 1 1 calc R U . . .
H13B H 0.065183 0.266631 0.629889 0.049 Uiso 1 1 calc R U . . .
H13C H 0.051005 0.327173 0.501029 0.049 Uiso 1 1 calc R U . . .
C19 C 0.06024(11) 0.6222(2) 0.22201(17) 0.0375(5) Uani 1 1 d . . . . .
H19A H 0.069824 0.536889 0.179781 0.056 Uiso 1 1 calc R U . . .
H19B H 0.026427 0.692376 0.166398 0.056 Uiso 1 1 calc R U . . .
H19C H 0.031708 0.592718 0.276806 0.056 Uiso 1 1 calc R U . . .
C12 C 0.17347(13) 0.1424(2) 0.5378(2) 0.0394(5) Uani 1 1 d . . . . .
H12A H 0.142126 0.146681 0.454603 0.059 Uiso 1 1 calc R U . . .
H12B H 0.147759 0.072534 0.576468 0.059 Uiso 1 1 calc R U . . .
H12C H 0.229953 0.111980 0.547524 0.059 Uiso 1 1 calc R U . . .
C17 C 0.12748(14) 0.8213(2) 0.35950(19) 0.0440(5) Uani 1 1 d . . . . .
H17A H 0.101384 0.787259 0.415934 0.066 Uiso 1 1 calc R U . . .
H17B H 0.091348 0.891233 0.306394 0.066 Uiso 1 1 calc R U . . .
H17C H 0.179940 0.867937 0.400960 0.066 Uiso 1 1 calc R U . . .

loop_
_atom_site_aniso_label
_atom_site_aniso_U_11
_atom_site_aniso_U_22
_atom_site_aniso_U_33
_atom_site_aniso_U_23
_atom_site_aniso_U_13
_atom_site_aniso_U_12
N4 0.0182(6) 0.0243(8) 0.0248(8) 0.0008(6) 0.0054(6) -0.0024(6)
N22 0.0196(6) 0.0273(8) 0.0252(8) -0.0019(6) 0.0063(6) 0.0000(6)
N6 0.0139(6) 0.0236(8) 0.0285(8) 0.0004(6) 0.0078(5) -0.0012(6)
N1 0.0402(9) 0.0354(10) 0.0415(10) -0.0024(8) 0.0117(8) -0.0070(8)
C3 0.0182(8) 0.0250(9) 0.0213(9) 0.0000(7) 0.0027(6) -0.0007(7)
C23 0.0210(8) 0.0283(10) 0.0237(9) -0.0025(7) 0.0063(7) 0.0002(7)
N25 0.0373(9) 0.0506(12) 0.0541(12) -0.0225(9) 0.0153(9) 0.0015(9)
C2 0.0265(9) 0.0279(10) 0.0260(10) 0.0004(8) 0.0056(7) -0.0014(8)
C5 0.0156(7) 0.0243(9) 0.0210(8) 0.0021(7) 0.0059(6) 0.0000(7)
C15 0.0194(8) 0.0199(9) 0.0236(9) -0.0031(7) 0.0048(6) 0.0011(7)
C9 0.0182(7) 0.0206(9) 0.0242(9) -0.0024(7) 0.0089(6) -0.0020(7)
C21 0.0140(7) 0.0250(9) 0.0225(9) 0.0020(7) 0.0046(6) -0.0004(7)
C8 0.0171(7) 0.0217(9) 0.0241(9) 0.0025(7) 0.0053(6) 0.0011(7)
C16 0.0236(8) 0.0262(10) 0.0272(10) 0.0027(7) 0.0065(7) 0.0042(7)
C14 0.0140(7) 0.0235(9) 0.0284(9) -0.0042(7) 0.0075(6) -0.0013(7)
C24 0.0236(9) 0.0356(11) 0.0335(11) -0.0069(9) 0.0068(8) -0.0044(8)
C20 0.0185(7) 0.0223(9) 0.0247(9) 0.0001(7) 0.0083(7) -0.0020(7)
C7 0.0120(7) 0.0255(9) 0.0270(9) -0.0027(7) 0.0067(6) -0.0013(6)
C10 0.0201(8) 0.0249(9) 0.0320(10) 0.0015(7) 0.0127(7) -0.0026(7)
C18 0.0331(9) 0.0371(11) 0.0324(11) 0.0097(9) 0.0063(8) 0.0017(9)
C11 0.0348(10) 0.0473(13) 0.0335(11) 0.0113(9) 0.0124(9) -0.0046(9)
C13 0.0239(8) 0.0341(11) 0.0447(12) 0.0001(9) 0.0178(8) -0.0049(8)
C19 0.0231(9) 0.0526(13) 0.0324(11) 0.0068(9) 0.0026(8) 0.0027(9)
C12 0.0430(11) 0.0243(10) 0.0595(14) 0.0000(9) 0.0287(11) -0.0043(9)
C17 0.0523(13) 0.0335(12) 0.0439(13) 0.0004(9) 0.0119(10) 0.0183(10)

loop_
_atom_type_symbol
_atom_type_description
_atom_type_scat_dispersion_real
_atom_type_scat_dispersion_imag
_atom_type_scat_source
C C 0.0033 0.0016 'International Tables Vol C Tables 4.2.6.8 and 6.1.1.4'
H H 0.0000 0.0000 'International Tables Vol C Tables 4.2.6.8 and 6.1.1.4'
N N 0.0061 0.0033 'International Tables Vol C Tables 4.2.6.8 and 6.1.1.4'

loop_
_geom_angle_atom_site_label_1
_geom_angle_atom_site_label_2
_geom_angle_atom_site_label_3
_geom_angle
_geom_angle_site_symmetry_1
_geom_angle_site_symmetry_3
_geom_angle_publ_flag
C5 N4 C3 116.34(13) . . ?
C21 N22 C23 116.37(14) . . ?
C5 N6 C7 121.10(13) . . ?
C21 N6 C5 120.26(13) . . ?
C21 N6 C7 118.19(13) . . ?
N4 C3 C23 121.68(15) . 3_666 ?
N4 C3 C2 118.44(14) . . ?
C23 C3 C2 119.81(15) 3_666 . ?
N22 C23 C3 122.32(15) . 3_666 ?
N22 C23 C24 117.65(14) . . ?
C3 C23 C24 120.00(16) 3_666 . ?
N1 C2 C3 175.90(19) . . ?
N4 C5 N6 119.19(13) . . ?
N4 C5 C21 121.50(15) . 3_666 ?
N6 C5 C21 119.31(14) . 3_666 ?
C14 C15 C16 120.71(14) . . ?
C20 C15 C16 121.76(15) . . ?
C20 C15 C14 117.46(15) . . ?
C8 C9 C10 119.77(15) . . ?
C14 C9 C8 117.73(14) . . ?
C14 C9 C10 122.43(14) . . ?
N22 C21 N6 118.35(13) . . ?
N22 C21 C5 121.45(15) . 3_666 ?
N6 C21 C5 120.19(14) . 3_666 ?
C9 C8 H8 120.4 . . ?
C7 C8 C9 119.13(15) . . ?
C7 C8 H8 120.4 . . ?
C15 C16 C19 110.88(15) . . ?
C15 C16 C17 107.48(15) . . ?
C18 C16 C15 111.99(13) . . ?
C18 C16 C19 108.43(15) . . ?
C18 C16 C17 108.88(16) . . ?
C19 C16 C17 109.13(15) . . ?
C15 C14 H14 118.3 . . ?
C9 C14 C15 123.42(14) . . ?
C9 C14 H14 118.3 . . ?
N25 C24 C23 176.7(2) . . ?
C15 C20 H20 120.3 . . ?
C7 C20 C15 119.48(15) . . ?
C7 C20 H20 120.3 . . ?
C8 C7 N6 120.29(14) . . ?
C20 C7 N6 116.95(14) . . ?
C20 C7 C8 122.75(14) . . ?
C9 C10 C13 112.43(14) . . ?
C9 C10 C12 107.22(14) . . ?
C11 C10 C9 111.32(14) . . ?
C11 C10 C13 107.93(15) . . ?
C11 C10 C12 109.57(16) . . ?
C12 C10 C13 108.31(15) . . ?
C16 C18 H18A 109.5 . . ?
C16 C18 H18B 109.5 . . ?
C16 C18 H18C 109.5 . . ?
H18A C18 H18B 109.5 . . ?
H18A C18 H18C 109.5 . . ?
H18B C18 H18C 109.5 . . ?
C10 C11 H11A 109.5 . . ?
C10 C11 H11B 109.5 . . ?
C10 C11 H11C 109.5 . . ?
H11A C11 H11B 109.5 . . ?
H11A C11 H11C 109.5 . . ?
H11B C11 H11C 109.5 . . ?
C10 C13 H13A 109.5 . . ?
C10 C13 H13B 109.5 . . ?
C10 C13 H13C 109.5 . . ?
H13A C13 H13B 109.5 . . ?
H13A C13 H13C 109.5 . . ?
H13B C13 H13C 109.5 . . ?
C16 C19 H19A 109.5 . . ?
C16 C19 H19B 109.5 . . ?
C16 C19 H19C 109.5 . . ?
H19A C19 H19B 109.5 . . ?
H19A C19 H19C 109.5 . . ?
H19B C19 H19C 109.5 . . ?
C10 C12 H12A 109.5 . . ?
C10 C12 H12B 109.5 . . ?
C10 C12 H12C 109.5 . . ?
H12A C12 H12B 109.5 . . ?
H12A C12 H12C 109.5 . . ?
H12B C12 H12C 109.5 . . ?
C16 C17 H17A 109.5 . . ?
C16 C17 H17B 109.5 . . ?
C16 C17 H17C 109.5 . . ?
H17A C17 H17B 109.5 . . ?
H17A C17 H17C 109.5 . . ?
H17B C17 H17C 109.5 . . ?

loop_
_geom_bond_atom_site_label_1
_geom_bond_atom_site_label_2
_geom_bond_distance
_geom_bond_site_symmetry_2
_geom_bond_publ_flag
N4 C3 1.353(2) . ?
N4 C5 1.313(2) . ?
N22 C23 1.345(2) . ?
N22 C21 1.312(2) . ?
N6 C5 1.382(2) . ?
N6 C21 1.382(2) . ?
N6 C7 1.4641(19) . ?
N1 C2 1.148(2) . ?
C3 C23 1.384(2) 3_666 ?
C3 C2 1.438(2) . ?
C23 C24 1.443(3) . ?
N25 C24 1.147(2) . ?
C5 C21 1.441(2) 3_666 ?
C15 C16 1.531(2) . ?
C15 C14 1.397(2) . ?
C15 C20 1.392(2) . ?
C9 C8 1.396(2) . ?
C9 C14 1.392(2) . ?
C9 C10 1.529(2) . ?
C8 H8 0.9500 . ?
C8 C7 1.380(2) . ?
C16 C18 1.527(3) . ?
C16 C19 1.533(3) . ?
C16 C17 1.535(3) . ?
C14 H14 0.9500 . ?
C20 H20 0.9500 . ?
C20 C7 1.380(2) . ?
C10 C11 1.529(3) . ?
C10 C13 1.535(2) . ?
C10 C12 1.534(3) . ?
C18 H18A 0.9800 . ?
C18 H18B 0.9800 . ?
C18 H18C 0.9800 . ?
C11 H11A 0.9800 . ?
C11 H11B 0.9800 . ?
C11 H11C 0.9800 . ?
C13 H13A 0.9800 . ?
C13 H13B 0.9800 . ?
C13 H13C 0.9800 . ?
C19 H19A 0.9800 . ?
C19 H19B 0.9800 . ?
C19 H19C 0.9800 . ?
C12 H12A 0.9800 . ?
C12 H12B 0.9800 . ?
C12 H12C 0.9800 . ?
C17 H17A 0.9800 . ?
C17 H17B 0.9800 . ?
C17 H17C 0.9800 . ?

loop_
_geom_torsion_atom_site_label_1
_geom_torsion_atom_site_label_2
_geom_torsion_atom_site_label_3
_geom_torsion_atom_site_label_4
_geom_torsion
_geom_torsion_site_symmetry_1
_geom_torsion_site_symmetry_2
_geom_torsion_site_symmetry_3
_geom_torsion_site_symmetry_4
_geom_torsion_publ_flag
C3 N4 C5 N6 175.52(14) . . . . ?
C3 N4 C5 C21 -4.6(2) . . . 3_666 ?
C23 N22 C21 N6 -177.51(15) . . . . ?
C23 N22 C21 C5 3.6(2) . . . 3_666 ?
C5 N4 C3 C23 -0.3(2) . . . 3_666 ?
C5 N4 C3 C2 176.76(15) . . . . ?
C5 N6 C21 N22 -173.15(15) . . . . ?
C5 N6 C21 C5 5.8(3) . . . 3_666 ?
C5 N6 C7 C8 73.4(2) . . . . ?
C5 N6 C7 C20 -107.89(18) . . . . ?
C15 C20 C7 N6 -177.20(14) . . . . ?
C15 C20 C7 C8 1.5(3) . . . . ?
C9 C8 C7 N6 177.72(15) . . . . ?
C9 C8 C7 C20 -0.9(3) . . . . ?
C21 N22 C23 C3 1.4(2) . . . 3_666 ?
C21 N22 C23 C24 179.74(16) . . . . ?
C21 N6 C5 N4 174.15(15) . . . . ?
C21 N6 C5 C21 -5.7(2) . . . 3_666 ?
C21 N6 C7 C8 -114.39(18) . . . . ?
C21 N6 C7 C20 64.3(2) . . . . ?
C8 C9 C14 C15 1.8(2) . . . . ?
C8 C9 C10 C11 46.7(2) . . . . ?
C8 C9 C10 C13 167.90(16) . . . . ?
C8 C9 C10 C12 -73.2(2) . . . . ?
C16 C15 C14 C9 -178.21(16) . . . . ?
C16 C15 C20 C7 176.53(16) . . . . ?
C14 C15 C16 C18 -163.81(16) . . . . ?
C14 C15 C16 C19 -42.6(2) . . . . ?
C14 C15 C16 C17 76.6(2) . . . . ?
C14 C15 C20 C7 -0.4(2) . . . . ?
C14 C9 C8 C7 -0.7(2) . . . . ?
C14 C9 C10 C11 -136.62(17) . . . . ?
C14 C9 C10 C13 -15.4(2) . . . . ?
C14 C9 C10 C12 103.55(19) . . . . ?
C20 C15 C16 C18 19.3(2) . . . . ?
C20 C15 C16 C19 140.59(17) . . . . ?
C20 C15 C16 C17 -100.21(19) . . . . ?
C20 C15 C14 C9 -1.2(2) . . . . ?
C7 N6 C5 N4 -13.8(2) . . . . ?
C7 N6 C5 C21 166.35(14) . . . 3_666 ?
C7 N6 C21 N22 14.5(2) . . . . ?
C7 N6 C21 C5 -166.53(14) . . . 3_666 ?
C10 C9 C8 C7 176.20(15) . . . . ?
C10 C9 C14 C15 -175.01(15) . . . . ?
